data_2105060
loop_
_publ_author_name
'Solovyov, Leonid A.'

_publ_section_title
;
 Revision of the Mg(ClO~4~)~2~&#x00B7;4H~2~O crystal structure
;
_journal_coeditor_code KD5057
_journal_issue 1
_journal_name_full 'Acta Crystallographica Section B'
_journal_page_first 89
_journal_page_last 90
_journal_paper_doi 10.1107/S0108768111054371
_journal_volume 68
_journal_year 2012
_chemical_formula_sum 'Cl2 H8 Mg O12'
_chemical_formula_weight 295.26
_space_group_IT_number 12
_symmetry_cell_setting monoclinic
_symmetry_space_group_name_Hall '-C 2y'
_symmetry_space_group_name_H-M 'C 1 2/m 1'
_atom_type_scat_source
;
X-Ray Form Factor, C Attenuation and Scattering Tables (version 2.1).
NIST, Gaithersburg, MD.
;
_cell_angle_alpha 90.000000
_cell_angle_beta 112.3169(8)
_cell_angle_gamma 90.000000
_cell_formula_units_Z 2
_cell_length_a 11.4802(2)
_cell_length_b 8.0016(4)
_cell_length_c 5.9363(2)
_cell_measurement_temperature 348
_cell_volume 504.46(3)
_computing_structure_refinement DDM
_diffrn_ambient_temperature 348
_diffrn_radiation_type 'Cu K\a'
_exptl_crystal_density_diffrn 1.9445
_pd_block_id profile
_pd_char_colour white
_pd_meas_2theta_range_inc 0.0170
_pd_meas_2theta_range_max 85.0000
_pd_meas_2theta_range_min 10.0000
_pd_meas_scan_method step
_pd_proc_ls_prof_wR_expected 0.01606
_pd_proc_ls_prof_wR_factor 0.05508
_pd_proc_number_of_points 4417
_pd_spec_mounting 'Ni-Cr plated copper front-loaded sample mount'
_pd_spec_mount_mode reflection
_pd_spec_shape flat_sheet
_pd_spec_size_axial 10
_pd_spec_size_thick 14
_refine_ls_goodness_of_fit_all 1.852
_refine_ls_matrix_type full
_refine_ls_number_parameters 76
_refine_ls_number_restraints 0
_refine_ls_R_factor_all 0.01988
_refine_ls_shift/su_max 0.00486
_cod_data_source_file kd5057.cif
_cod_data_source_block I
_cod_original_sg_symbol_Hall '-C 2Y               '
_cod_original_sg_symbol_H-M 'C 2/m               '
_cod_original_formula_sum 'Cl2 H8 Mg O12 '
_cod_database_code 2105060

loop_
_symmetry_equiv_pos_site_id
_symmetry_equiv_pos_as_xyz
1 'x, y, z'
2 '-x, y, -z'
3 '-x, -y, -z'
4 'x, -y, z'
5 '1/2+x, 1/2+y, z'
6 '1/2-x, 1/2+y, -z'
7 '1/2-x, 1/2-y, -z'
8 '1/2+x, 1/2-y, z'

loop_
_atom_site_type_symbol
_atom_site_label
_atom_site_fract_x
_atom_site_fract_y
_atom_site_fract_z
_atom_site_U_iso_or_equiv
_atom_site_adp_type
_atom_site_occupancy
Cl Cl 0.2974(2) 0.00000 0.3935(5) 0.0373 Uani 1.0000
Mg Mg 0.00000 0.00000 0.00000 0.0255 Uani 1.0000
O O1 0.1627(3) 0.00000 0.3207(6) 0.0461 Uani 1.0000
O O2 0.3321(2) 0.1458(3) 0.3056(6) 0.1046 Uani 1.0000
O O3 0.3507(3) 0.00000 0.6526(8) 0.0696 Uani 1.0000
O O4 0.00000 0.2513(5) 0.00000 0.0566 Uani 1.0000
O O5 -0.1013(4) 0.00000 0.2218(9) 0.0567 Uani 1.0000
H H1 0.036(5) 0.312(4) 0.121(6) 0.095(15) Uiso 1.0000
H H2 -0.124(2) -0.099(4) 0.222(6) 0.079(17) Uiso 1.0000

loop_
_atom_site_aniso_label
_atom_site_aniso_U_11
_atom_site_aniso_U_22
_atom_site_aniso_U_33
_atom_site_aniso_U_12
_atom_site_aniso_U_13
_atom_site_aniso_U_23
Cl 0.023(2) 0.042(2) 0.046(3) 0.0000 0.0127(19) 0.0000
Mg 0.025(2) 0.037(3) 0.018(3) 0.0000 0.0116(19) 0.0000
O1 0.014(4) 0.099(4) 0.021(4) 0.0000 0.001(3) 0.0000
O2 0.102(4) 0.091(2) 0.138(4) -0.033(2) 0.064(3) 0.040(2)
O3 0.049(5) 0.092(4) 0.036(4) 0.0000 -0.021(3) 0.0000
O4 0.078(6) 0.033(5) 0.047(4) 0.0000 0.010(5) 0.0000
O5 0.054(4) 0.090(6) 0.045(3) 0.0000 0.041(2) 0.0000

loop_
_atom_type_symbol
_atom_type_scat_dispersion_real
_atom_type_scat_dispersion_imag
Cl 0.35224 0.70006
Mg 0.16790 0.17690
O 0.04556 0.03205
H -0.00053 0.00000

loop_
_diffrn_radiation_wavelength
1.5406
1.5444

loop_
_geom_angle_atom_site_label_1
_geom_angle_atom_site_label_2
_geom_angle_atom_site_label_3
_geom_angle_site_symmetry_3
_geom_angle
O1 Cl O2 . 108.34(15)
O1 Cl O3 . 107.2(3)
O2 Cl O2 4_555 113.3(4)
O2 Cl O3 . 109.72(17)
O1 Mg O5 . 86.78(14)
O1 Mg O5 2_555 93.22(14)
Mg O4 H1 . 126.(2)
H1 O4 H1 2_555 109.(4)
Mg O5 H2 . 104.(3)
H2 O5 H2 4_555 144.(4)

loop_
_geom_bond_atom_site_label_1
_geom_bond_atom_site_label_2
_geom_bond_distance
Cl O1 1.440(4)
Cl O2 1.397(4)
Cl O3 1.423(5)
Mg O1 2.100(3)
Mg O4 2.011(4)
Mg O5 2.061(6)
O4 H1 0.83(3)
O5 H2 0.83(3)
